data_7029099
loop_
_publ_author_name
'Perrin, Andrea'
'Myers, Dominic'
'Fucke, Katharina'
'Musa, Osama M.'
'Steed, Jonathan W.'

_publ_section_title
;
 N-Alkyl pyrrolidone ether podands as versatile alkali metal ion chelants.
;
_journal_issue 8
_journal_name_full 'Dalton transactions (Cambridge, England : 2003)'
_journal_page_first 3153
_journal_page_last 3161
_journal_paper_doi 10.1039/c3dt53001a
_journal_volume 43
_journal_year 2014
_chemical_formula_moiety 'C12 H20 Cl2 N2 O3 Zn'
_chemical_formula_sum 'C12 H20 Cl2 N2 O3 Zn'
_chemical_formula_weight 376.57
_chemical_name_systematic
;
 ? 
;
_space_group_crystal_system monoclinic
_space_group_IT_number 14
_space_group_name_Hall '-P 2yn'
_space_group_name_H-M_alt 'P 1 21/n 1'
_symmetry_space_group_name_Hall '-P 2yn'
_symmetry_space_group_name_H-M 'P 1 21/n 1'
_atom_sites_solution_hydrogens geom
_atom_sites_solution_primary direct
_atom_sites_solution_secondary difmap
_audit_creation_date 2012-12-31
_audit_creation_method
;
  Olex2 1.2
  (compiled Nov  5 2012 18:25:38, GUI svn.r4372)
;
_cell_angle_alpha 90.00
_cell_angle_beta 107.888(6)
_cell_angle_gamma 90.00
_cell_formula_units_Z 4
_cell_length_a 11.3180(6)
_cell_length_b 8.6628(3)
_cell_length_c 16.7004(9)
_cell_measurement_reflns_used 3613
_cell_measurement_temperature 120.0
_cell_measurement_theta_max 29.0233
_cell_measurement_theta_min 2.5568
_cell_volume 1558.25(14)
_computing_cell_refinement
;
CrysAlisPro, Agilent Technologies,
Version 1.171.35.15 (release 03-08-2011 CrysAlis171 .NET)
(compiled Aug  3 2011,13:03:54)
;
_computing_data_collection
;
CrysAlisPro, Agilent Technologies,
Version 1.171.35.15 (release 03-08-2011 CrysAlis171 .NET)
(compiled Aug  3 2011,13:03:54)
;
_computing_data_reduction
;
CrysAlisPro, Agilent Technologies,
Version 1.171.35.15 (release 03-08-2011 CrysAlis171 .NET)
(compiled Aug  3 2011,13:03:54)
;
_computing_molecular_graphics
;
O. V. Dolomanov, L. J. Bourhis, R. J. Gildea, J. A. K. Howard and H. Puschmann,
OLEX2: a complete structure solution, refinement and analysis program.
J. Appl. Cryst. (2009). 42, 339-341.
;
_computing_publication_material
;
O. V. Dolomanov, L. J. Bourhis, R. J. Gildea, J. A. K. Howard and H. Puschmann,
OLEX2: a complete structure solution, refinement and analysis program.
J. Appl. Cryst. (2009). 42, 339-341.
;
_computing_structure_refinement
;
SHELXL, G.M. Sheldrick, Acta Cryst.
(2008). A64, 112-122
;
_computing_structure_solution 'SHELXS-97 (Sheldrick, 1990)'
_diffrn_ambient_temperature 120.0
_diffrn_detector_area_resol_mean 16.1511
_diffrn_measured_fraction_theta_full 0.988
_diffrn_measured_fraction_theta_max 0.988
_diffrn_measurement_details
;
  1 omega  -78.00   -8.00   1.0000   20.0000
omega____ theta____ kappa____ phi______ frames
    -      -17.0044  -19.0000 -150.0000 70

  2 omega  -81.00   37.00   1.0000   20.0000
omega____ theta____ kappa____ phi______ frames
    -      -17.0044    0.0000  -90.0000 118

  3 omega   29.00   54.00   1.0000   20.0000
omega____ theta____ kappa____ phi______ frames
    -       17.6294 -141.0000   50.0000 25

  4 omega  -88.00    5.00   1.0000   20.0000
omega____ theta____ kappa____ phi______ frames
    -      -17.0044  -38.0000  120.0000 93

  5 omega  -36.00   51.00   1.0000   20.0000
omega____ theta____ kappa____ phi______ frames
    -      -17.0044   57.0000  -60.0000 87

  6 omega   -3.00   59.00   1.0000   20.0000
omega____ theta____ kappa____ phi______ frames
    -       17.6294 -100.0000  120.0000 62

  7 omega  -11.00   30.00   1.0000   20.0000
omega____ theta____ kappa____ phi______ frames
    -       17.6294   77.0000   60.0000 41
;
_diffrn_measurement_device_type 'Xcalibur, Sapphire3, Gemini ultra'
_diffrn_measurement_method '\w scans'
_diffrn_orient_matrix_UB_11 -0.0355116000
_diffrn_orient_matrix_UB_12 -0.0616821000
_diffrn_orient_matrix_UB_13 0.0085943000
_diffrn_orient_matrix_UB_21 0.0256455000
_diffrn_orient_matrix_UB_22 0.0141619000
_diffrn_orient_matrix_UB_23 0.0437395000
_diffrn_orient_matrix_UB_31 -0.0491935000
_diffrn_orient_matrix_UB_32 0.0519660000
_diffrn_orient_matrix_UB_33 -0.0017179000
_diffrn_radiation_monochromator graphite
_diffrn_radiation_type 'Mo K\a'
_diffrn_radiation_wavelength 0.7107
_diffrn_reflns_av_R_equivalents 0.0560
_diffrn_reflns_av_unetI/netI 0.0529
_diffrn_reflns_limit_h_max 14
_diffrn_reflns_limit_h_min -14
_diffrn_reflns_limit_k_max 11
_diffrn_reflns_limit_k_min -11
_diffrn_reflns_limit_l_max 21
_diffrn_reflns_limit_l_min -21
_diffrn_reflns_number 15272
_diffrn_reflns_theta_full 27.49
_diffrn_reflns_theta_max 27.49
_diffrn_reflns_theta_min 2.56
_diffrn_source 'Enhance (Mo) X-ray Source'
_exptl_absorpt_coefficient_mu 1.926
_exptl_absorpt_correction_T_max 0.975
_exptl_absorpt_correction_T_min 0.878
_exptl_absorpt_correction_type analytical
_exptl_absorpt_process_details
;
CrysAlisPro, Agilent Technologies,
Version 1.171.35.15 (release 03-08-2011 CrysAlis171 .NET)
(compiled Aug  3 2011,13:03:54)
Analytical numeric absorption correction using a multifaceted crystal
            model based on expressions derived by R.C. Clark & J.S. Reid.
(Clark, R. C. & Reid, J. S. (1995). Acta Cryst. A51, 887-897)
;
_exptl_crystal_colour 'clear light colourless'
_exptl_crystal_colour_lustre clear
_exptl_crystal_colour_modifier light
_exptl_crystal_colour_primary colourless
_exptl_crystal_density_diffrn 1.605
_exptl_crystal_density_method 'not measured'
_exptl_crystal_description plate
_exptl_crystal_F_000 776
_exptl_crystal_size_max 0.4654
_exptl_crystal_size_mid 0.197
_exptl_crystal_size_min 0.0541
_refine_diff_density_max 0.473
_refine_diff_density_min -0.430
_refine_diff_density_rms 0.094
_refine_ls_extinction_method none
_refine_ls_goodness_of_fit_ref 1.042
_refine_ls_hydrogen_treatment constr
_refine_ls_matrix_type full
_refine_ls_number_parameters 181
_refine_ls_number_reflns 3543
_refine_ls_number_restraints 0
_refine_ls_restrained_S_all 1.042
_refine_ls_R_factor_all 0.0553
_refine_ls_R_factor_gt 0.0370
_refine_ls_shift/su_max 0.001
_refine_ls_shift/su_mean 0.000
_refine_ls_structure_factor_coef Fsqd
_refine_ls_weighting_details 'calc w=1/[\s^2^(Fo^2^)+(0.0255P)^2^+0.8512P] where P=(Fo^2^+2Fc^2^)/3'
_refine_ls_weighting_scheme calc
_refine_ls_wR_factor_gt 0.0712
_refine_ls_wR_factor_ref 0.0787
_reflns_number_gt 2795
_reflns_number_total 3543
_reflns_threshold_expression >2sigma(I)
_cod_data_source_file c3dt53001a.txt
_cod_data_source_block 12srv076
_cod_original_cell_volume 1558.26(13)
_cod_database_code 7029099
_chemical_oxdiff_formula 'C14 H20 N2 O3 Zn Cl2'
_reflns_odcompleteness_completeness 99.88
_reflns_odcompleteness_iscentric 1
_reflns_odcompleteness_theta 26.32
_olex2_refinement_description
;
1. Fixed Uiso
 At 1.2 times of:
  {H12A,H12B} of C12, {H2A,H2B} of C2, {H11A,H11B} of C11, {H8A,H8B} of C8,
  {H5A,H5B} of C5, {H10A,H10B} of C10, {H4A,H4B} of C4, {H3A,H3B} of C3, {H6A,
  H6B} of C6, {H7A,H7B} of C7
2.a Secondary CH2 refined with riding coordinates:
 C12(H12A,H12B), C2(H2A,H2B), C11(H11A,H11B), C8(H8A,H8B), C5(H5A,H5B),
 C10(H10A,H10B), C4(H4A,H4B), C3(H3A,H3B), C6(H6A,H6B), C7(H7A,H7B)
;

loop_
_space_group_symop_id
_space_group_symop_operation_xyz
1 'x, y, z'
2 '-x+1/2, y+1/2, -z+1/2'
3 '-x, -y, -z'
4 'x-1/2, -y-1/2, z-1/2'

loop_
_atom_site_label
_atom_site_type_symbol
_atom_site_fract_x
_atom_site_fract_y
_atom_site_fract_z
_atom_site_U_iso_or_equiv
_atom_site_adp_type
_atom_site_occupancy
_atom_site_symmetry_multiplicity
_atom_site_calc_flag
_atom_site_refinement_flags
Zn1 Zn 0.87816(3) 0.35487(3) 0.13168(2) 0.01397(10) Uani 1 1 d .
Cl1 Cl 1.08466(6) 0.34236(8) 0.18730(5) 0.02018(16) Uani 1 1 d .
Cl2 Cl 0.79096(6) 0.57752(8) 0.08135(5) 0.02188(17) Uani 1 1 d .
O1 O 0.81083(16) 0.2867(2) 0.22324(12) 0.0172(4) Uani 1 1 d .
O3 O 0.82747(17) 0.1841(2) 0.04793(12) 0.0166(4) Uani 1 1 d .
N2 N 0.84056(19) 0.0592(3) -0.06888(14) 0.0146(5) Uani 1 1 d .
N1 N 0.92170(19) 0.3112(3) 0.36168(14) 0.0146(5) Uani 1 1 d .
C1 C 0.8841(2) 0.2331(3) 0.29055(17) 0.0144(6) Uani 1 1 d .
C12 C 0.8815(3) 0.0845(3) -0.14320(18) 0.0195(6) Uani 1 1 d .
H12A H 0.8227 0.0377 -0.1940 0.023 Uiso 1 1 calc R
H12B H 0.9652 0.0407 -0.1348 0.023 Uiso 1 1 calc R
C2 C 0.9379(3) 0.0733(3) 0.30253(19) 0.0212(6) Uani 1 1 d .
H2A H 0.9746 0.0470 0.2576 0.025 Uiso 1 1 calc R
H2B H 0.8738 -0.0043 0.3027 0.025 Uiso 1 1 calc R
C11 C 0.8828(3) 0.2604(3) -0.15041(18) 0.0212(6) Uani 1 1 d .
H11A H 0.8052 0.2982 -0.1916 0.025 Uiso 1 1 calc R
H11B H 0.9543 0.2953 -0.1681 0.025 Uiso 1 1 calc R
C8 C 0.8090(2) -0.0952(3) -0.04636(18) 0.0158(6) Uani 1 1 d .
H8A H 0.8071 -0.0941 0.0125 0.019 Uiso 1 1 calc R
H8B H 0.8744 -0.1687 -0.0497 0.019 Uiso 1 1 calc R
C9 C 0.8502(2) 0.1833(3) -0.02153(17) 0.0140(6) Uani 1 1 d .
C5 C 0.8831(2) 0.4687(3) 0.37242(18) 0.0181(6) Uani 1 1 d .
H5A H 0.8808 0.4822 0.4308 0.022 Uiso 1 1 calc R
H5B H 0.7982 0.4862 0.3339 0.022 Uiso 1 1 calc R
C10 C 0.8940(2) 0.3181(3) -0.06166(18) 0.0163(6) Uani 1 1 d .
H10A H 0.9810 0.3449 -0.0305 0.020 Uiso 1 1 calc R
H10B H 0.8408 0.4097 -0.0637 0.020 Uiso 1 1 calc R
C4 C 1.0043(3) 0.2228(3) 0.43160(18) 0.0197(6) Uani 1 1 d .
H4A H 0.9614 0.1925 0.4726 0.024 Uiso 1 1 calc R
H4B H 1.0796 0.2829 0.4610 0.024 Uiso 1 1 calc R
C3 C 1.0370(3) 0.0811(4) 0.3877(2) 0.0322(8) Uani 1 1 d .
H3A H 1.1204 0.0928 0.3808 0.039 Uiso 1 1 calc R
H3B H 1.0361 -0.0136 0.4207 0.039 Uiso 1 1 calc R
C6 C 0.9701(2) 0.5859(3) 0.35459(19) 0.0181(6) Uani 1 1 d .
H6A H 0.9734 0.5736 0.2964 0.022 Uiso 1 1 calc R
H6B H 0.9411 0.6917 0.3609 0.022 Uiso 1 1 calc R
O2 O 1.09037(16) 0.5606(2) 0.41356(12) 0.0169(4) Uani 1 1 d .
C7 C 1.1849(2) 0.6500(3) 0.39662(18) 0.0170(6) Uani 1 1 d .
H7A H 1.1731 0.7605 0.4071 0.020 Uiso 1 1 calc R
H7B H 1.1814 0.6377 0.3370 0.020 Uiso 1 1 calc R

loop_
_atom_site_aniso_label
_atom_site_aniso_U_11
_atom_site_aniso_U_22
_atom_site_aniso_U_33
_atom_site_aniso_U_23
_atom_site_aniso_U_13
_atom_site_aniso_U_12
Zn1 0.01556(17) 0.01546(17) 0.00959(17) -0.00034(13) 0.00193(13) -0.00001(13)
Cl1 0.0151(3) 0.0224(4) 0.0207(4) -0.0006(3) 0.0020(3) 0.0017(3)
Cl2 0.0221(4) 0.0204(4) 0.0230(4) 0.0057(3) 0.0067(3) 0.0061(3)
O1 0.0166(10) 0.0251(11) 0.0086(10) 0.0013(8) 0.0016(8) -0.0009(8)
O3 0.0233(10) 0.0170(10) 0.0099(10) -0.0028(8) 0.0055(8) -0.0034(8)
N2 0.0154(11) 0.0170(12) 0.0121(13) -0.0012(10) 0.0054(10) -0.0001(9)
N1 0.0121(11) 0.0195(12) 0.0095(12) 0.0017(9) -0.0008(9) -0.0008(9)
C1 0.0116(13) 0.0204(15) 0.0125(15) 0.0011(11) 0.0056(11) -0.0049(11)
C12 0.0213(15) 0.0240(15) 0.0150(16) -0.0018(12) 0.0079(12) -0.0008(12)
C2 0.0227(15) 0.0192(15) 0.0214(17) -0.0003(12) 0.0062(13) 0.0003(12)
C11 0.0246(16) 0.0242(16) 0.0155(16) 0.0008(12) 0.0069(13) -0.0054(12)
C8 0.0164(14) 0.0157(14) 0.0136(15) 0.0013(11) 0.0023(11) 0.0013(11)
C9 0.0098(12) 0.0180(14) 0.0117(15) -0.0010(11) -0.0003(11) -0.0004(10)
C5 0.0145(14) 0.0226(15) 0.0150(15) -0.0022(12) 0.0012(12) 0.0037(11)
C10 0.0151(14) 0.0192(14) 0.0139(15) -0.0005(11) 0.0033(12) -0.0017(11)
C4 0.0190(14) 0.0226(15) 0.0133(16) 0.0045(12) -0.0011(12) -0.0012(12)
C3 0.0332(18) 0.0284(17) 0.026(2) -0.0003(14) -0.0035(15) 0.0104(15)
C6 0.0185(14) 0.0167(14) 0.0164(16) -0.0015(12) 0.0015(12) 0.0034(11)
O2 0.0148(10) 0.0203(10) 0.0137(11) 0.0016(8) 0.0018(8) -0.0012(8)
C7 0.0209(15) 0.0127(13) 0.0170(15) 0.0028(11) 0.0055(12) 0.0002(11)

loop_
_atom_type_symbol
_atom_type_description
_atom_type_scat_dispersion_real
_atom_type_scat_dispersion_imag
_atom_type_scat_source
C C 0.0033 0.0016 'International Tables Vol C Tables 4.2.6.8 and 6.1.1.4'
H H 0.0000 0.0000 'International Tables Vol C Tables 4.2.6.8 and 6.1.1.4'
Cl Cl 0.1484 0.1585 'International Tables Vol C Tables 4.2.6.8 and 6.1.1.4'
N N 0.0061 0.0033 'International Tables Vol C Tables 4.2.6.8 and 6.1.1.4'
O O 0.0106 0.0060 'International Tables Vol C Tables 4.2.6.8 and 6.1.1.4'
Zn Zn 0.2839 1.4301 'International Tables Vol C Tables 4.2.6.8 and 6.1.1.4'

loop_
_exptl_crystal_face_index_h
_exptl_crystal_face_index_k
_exptl_crystal_face_index_l
_exptl_crystal_face_perp_dist
_exptl_oxdiff_crystal_face_indexfrac_h
_exptl_oxdiff_crystal_face_indexfrac_k
_exptl_oxdiff_crystal_face_indexfrac_l
_exptl_oxdiff_crystal_face_x
_exptl_oxdiff_crystal_face_y
_exptl_oxdiff_crystal_face_z
-13 -7 5 0.0736 -12.9999 -7.0000 5.0000 0.9364 -0.2138 0.2672
11 9 -4 0.0723 10.9999 9.0000 -4.0000 -0.9801 0.2346 -0.0666
-9 10 4 0.2139 -9.0000 10.0000 4.0000 -0.2628 0.0858 0.9555
-14 6 5 0.2100 -13.9999 6.0000 5.0000 0.1700 -0.0554 0.9919
-3 1 -21 0.0270 -3.0000 1.0000 -21.0000 -0.1356 -0.9813 0.2356
3 -1 21 0.0270 3.0000 -1.0000 21.0000 0.1356 0.9813 -0.2356
12 -8 -5 0.2098 11.9999 -8.0000 -5.0000 0.0243 -0.0242 -0.9975

loop_
_geom_angle_atom_site_label_1
_geom_angle_atom_site_label_2
_geom_angle_atom_site_label_3
_geom_angle
_geom_angle_site_symmetry_3
Cl2 Zn1 Cl1 119.17(3) .
O1 Zn1 Cl1 105.29(6) .
O1 Zn1 Cl2 108.57(6) .
O3 Zn1 Cl1 107.10(6) .
O3 Zn1 Cl2 112.43(6) .
O3 Zn1 O1 102.85(8) .
C1 O1 Zn1 119.35(16) .
C9 O3 Zn1 123.51(17) .
C8 N2 C12 121.2(2) .
C9 N2 C12 113.3(2) .
C9 N2 C8 125.0(2) .
C1 N1 C5 124.3(2) .
C1 N1 C4 113.5(2) .
C5 N1 C4 122.1(2) .
O1 C1 N1 123.7(3) .
O1 C1 C2 125.9(3) .
N1 C1 C2 110.3(2) .
N2 C12 C11 103.2(2) .
C1 C2 C3 103.7(2) .
C12 C11 C10 104.4(2) .
N2 C8 C7 112.2(2) 4_565
O3 C9 N2 123.5(2) .
O3 C9 C10 126.4(2) .
N2 C9 C10 110.1(2) .
N1 C5 C6 111.5(2) .
C9 C10 C11 103.7(2) .
N1 C4 C3 103.0(2) .
C2 C3 C4 105.5(2) .
O2 C6 C5 107.6(2) .
C7 O2 C6 113.3(2) .
O2 C7 C8 108.4(2) 4_666

loop_
_geom_bond_atom_site_label_1
_geom_bond_atom_site_label_2
_geom_bond_distance
_geom_bond_site_symmetry_2
Zn1 Cl1 2.2368(7) .
Zn1 Cl2 2.2116(7) .
Zn1 O1 1.9958(18) .
Zn1 O3 1.9952(18) .
O1 C1 1.263(3) .
O3 C9 1.263(3) .
N2 C12 1.468(3) .
N2 C8 1.463(3) .
N2 C9 1.319(3) .
N1 C1 1.319(3) .
N1 C5 1.460(3) .
N1 C4 1.468(3) .
C1 C2 1.501(4) .
C12 C11 1.529(4) .
C2 C3 1.519(4) .
C11 C10 1.532(4) .
C8 C7 1.511(4) 4_565
C9 C10 1.504(4) .
C5 C6 1.507(4) .
C4 C3 1.532(4) .
C6 O2 1.431(3) .
O2 C7 1.418(3) .
C7 C8 1.511(4) 4_666
